data_7160894
loop_
_publ_author_name
'Tostado, Jaime'
'S&#xe1;nchez-Jim&#xe9;nez, Luc&#xed;a'
'Fern&#xe1;ndez-Rodr&#xed;guez, Manuel A'

_publ_section_title
;
 Selective synthesis of 4,5-dihydropyrenes by a Br&#xf8;nsted
 acid-catalyzed cyclization cascade of biphenyl-embedded enynes.
;
_journal_name_full 'Organic &amp; biomolecular chemistry'
_journal_paper_doi 10.1039/d5ob01626f
_journal_year 2025
_chemical_formula_moiety 'C25 H22 O'
_chemical_formula_sum 'C25 H22 O'
_chemical_formula_weight 338.42
_chemical_name_systematic 3a
_space_group_crystal_system monoclinic
_space_group_IT_number 14
_space_group_name_Hall '-P 2yn'
_space_group_name_H-M_alt 'P 1 21/n 1'
_atom_sites_solution_hydrogens geom
_atom_sites_solution_primary dual
_audit_creation_date 2021-11-19
_audit_creation_method
;
Olex2 1.2
(compiled 2018.05.29 svn.r3508 for OlexSys, GUI svn.r5506)
;
_audit_update_record
;
2025-07-23 deposited with the CCDC.	2025-11-19 downloaded from the CCDC.
;
_cell_angle_alpha 90
_cell_angle_beta 103.1900(10)
_cell_angle_gamma 90
_cell_formula_units_Z 4
_cell_length_a 10.40380(10)
_cell_length_b 9.61330(10)
_cell_length_c 18.9014(3)
_cell_measurement_reflns_used 9860
_cell_measurement_temperature 299(2)
_cell_measurement_theta_max 71.80
_cell_measurement_theta_min 5.19
_cell_volume 1840.55(4)
_computing_cell_refinement 'SAINT V8.38A (?, 2016)'
_computing_data_reduction 'SAINT V8.38A (?, 2016)'
_computing_molecular_graphics 'Olex2 (Dolomanov et al., 2009)'
_computing_publication_material 'Olex2 (Dolomanov et al., 2009)'
_computing_structure_refinement 'XL (Sheldrick, 2008)'
_computing_structure_solution 'ShelXT (Sheldrick, 2015)'
_diffrn_ambient_temperature 299.0
_diffrn_measured_fraction_theta_full 0.994
_diffrn_measured_fraction_theta_max 0.994
_diffrn_measurement_device_type 'Bruker APEX-II CCD'
_diffrn_measurement_method '\f and \w scans'
_diffrn_radiation_type CuK\a
_diffrn_radiation_wavelength 1.54178
_diffrn_reflns_av_R_equivalents 0.0480
_diffrn_reflns_av_unetI/netI 0.0165
_diffrn_reflns_Laue_measured_fraction_full 0.994
_diffrn_reflns_Laue_measured_fraction_max 0.994
_diffrn_reflns_limit_h_max 12
_diffrn_reflns_limit_h_min -12
_diffrn_reflns_limit_k_max 11
_diffrn_reflns_limit_k_min -11
_diffrn_reflns_limit_l_max 23
_diffrn_reflns_limit_l_min -23
_diffrn_reflns_number 55464
_diffrn_reflns_point_group_measured_fraction_full 0.994
_diffrn_reflns_point_group_measured_fraction_max 0.994
_diffrn_reflns_theta_full 67.679
_diffrn_reflns_theta_max 72.161
_diffrn_reflns_theta_min 5.191
_diffrn_standards_number 0
_exptl_absorpt_coefficient_mu 0.558
_exptl_absorpt_correction_T_max 0.7536
_exptl_absorpt_correction_T_min 0.6915
_exptl_absorpt_correction_type multi-scan
_exptl_absorpt_process_details
'SADABS-2016/2 (Bruker,2016/2) was used for absorption correction. wR2(int) was 0.0808 before and 0.0604 after correction. The Ratio of minimum to maximum transmission is 0.9176. The \l/2 correction factor is Not present.'
_exptl_crystal_colour colourless
_exptl_crystal_colour_primary colourless
_exptl_crystal_density_diffrn 1.221
_exptl_crystal_description block
_exptl_crystal_F_000 720
_exptl_crystal_size_max 0.1
_exptl_crystal_size_mid 0.06
_exptl_crystal_size_min 0.04
_refine_diff_density_max 0.164
_refine_diff_density_min -0.155
_refine_diff_density_rms 0.034
_refine_ls_extinction_method none
_refine_ls_goodness_of_fit_ref 1.111
_refine_ls_hydrogen_treatment constr
_refine_ls_matrix_type full
_refine_ls_number_parameters 238
_refine_ls_number_reflns 3605
_refine_ls_number_restraints 0
_refine_ls_restrained_S_all 1.111
_refine_ls_R_factor_all 0.0675
_refine_ls_R_factor_gt 0.0469
_refine_ls_shift/su_max 0.000
_refine_ls_shift/su_mean 0.000
_refine_ls_structure_factor_coef Fsqd
_refine_ls_weighting_details 'w=1/[\s^2^(Fo^2^)+(0.0635P)^2^+0.5590P] where P=(Fo^2^+2Fc^2^)/3'
_refine_ls_weighting_scheme calc
_refine_ls_wR_factor_gt 0.1179
_refine_ls_wR_factor_ref 0.1472
_reflns_Friedel_coverage 0.000
_reflns_number_gt 2739
_reflns_number_total 3605
_reflns_threshold_expression 'I > 2\s(I)'
_cod_data_source_file d5ob01626f2.cif
_cod_data_source_block 1_a
_cod_database_code 7160894
_shelx_shelxl_version_number 2018/3
_shelx_space_group_comment
;
The symmetry employed for this shelxl refinement is uniquely defined
by the following loop, which should always be used as a source of
symmetry information in preference to the above space-group names.
They are only intended as comments.
;
_shelx_estimated_absorpt_t_max 0.978
_shelx_estimated_absorpt_t_min 0.946
_olex2_refinement_description
;
1. Fixed Uiso
 At 1.2 times of:
  All C(H) groups, All C(H,H) groups
 At 1.5 times of:
  All C(H,H,H) groups
2.a Secondary CH2 refined with riding coordinates:
 C22(H22A,H22B)
2.b Aromatic/amide H refined with riding coordinates:
 C3(H3), C18(H18), C4(H4), C6(H6), C7(H7), C11(H11), C9(H9), C13(H13),
 C20(H20), C12(H12), C19(H19)
2.c Idealised Me refined as rotating group:
 C25(H25A,H25B,H25C), C24(H24A,H24B,H24C), C1(H1A,H1B,H1C)
;
_olex2_submission_special_instructions 'No special instructions were received'

loop_
_space_group_symop_operation_xyz
'x, y, z'
'-x+1/2, y+1/2, -z+1/2'
'-x, -y, -z'
'x-1/2, -y-1/2, z-1/2'

loop_
_atom_site_label
_atom_site_type_symbol
_atom_site_fract_x
_atom_site_fract_y
_atom_site_fract_z
_atom_site_U_iso_or_equiv
_atom_site_adp_type
_atom_site_occupancy
_atom_site_site_symmetry_order
_atom_site_calc_flag
_atom_site_refinement_flags_posn
_atom_site_refinement_flags_adp
_atom_site_refinement_flags_occupancy
_atom_site_disorder_assembly
_atom_site_disorder_group
O1 O -0.10129(12) 0.69431(14) 0.04913(7) 0.0634(4) Uani 1 1 d . . . . .
C17 C 0.52246(15) 0.61231(16) 0.19650(8) 0.0420(3) Uani 1 1 d . . . . .
C16 C 0.64805(15) 0.59021(15) 0.24280(8) 0.0405(3) Uani 1 1 d . . . . .
C15 C 0.67202(15) 0.62440(15) 0.31935(8) 0.0410(3) Uani 1 1 d . . . . .
C14 C 0.80123(16) 0.61993(17) 0.36475(8) 0.0452(4) Uani 1 1 d . . . . .
C10 C 0.56473(16) 0.67004(16) 0.34785(8) 0.0446(4) Uani 1 1 d . . . . .
C5 C 0.27745(15) 0.66835(16) 0.18154(9) 0.0448(4) Uani 1 1 d . . . . .
C3 C 0.07880(17) 0.80342(18) 0.13725(10) 0.0524(4) Uani 1 1 d . . . . .
H3 H 0.032898 0.886561 0.136728 0.063 Uiso 1 1 calc R . . . .
C18 C 0.50871(17) 0.59264(18) 0.12111(9) 0.0512(4) Uani 1 1 d . . . . .
H18 H 0.428350 0.611752 0.089298 0.061 Uiso 1 1 calc R . . . .
C8 C 0.41351(15) 0.65561(16) 0.22767(8) 0.0439(4) Uani 1 1 d . . . . .
C4 C 0.20547(16) 0.79042(17) 0.17997(9) 0.0490(4) Uani 1 1 d . . . . .
H4 H 0.243282 0.865371 0.208325 0.059 Uiso 1 1 calc R . . . .
C6 C 0.21555(16) 0.55684(18) 0.14014(10) 0.0526(4) Uani 1 1 d . . . . .
H6 H 0.260557 0.473008 0.141151 0.063 Uiso 1 1 calc R . . . .
C21 C 0.75126(16) 0.53319(17) 0.21470(9) 0.0461(4) Uani 1 1 d . . . . .
C7 C 0.08954(17) 0.56803(18) 0.09786(10) 0.0537(4) Uani 1 1 d . . . . .
H7 H 0.050150 0.492175 0.070846 0.064 Uiso 1 1 calc R . . . .
C11 C 0.58672(18) 0.70359(18) 0.42223(9) 0.0524(4) Uani 1 1 d . . . . .
H11 H 0.516263 0.730491 0.441802 0.063 Uiso 1 1 calc R . . . .
C2 C 0.02101(16) 0.69273(18) 0.09550(9) 0.0485(4) Uani 1 1 d . . . . .
C9 C 0.43691(16) 0.68090(17) 0.30044(9) 0.0477(4) Uani 1 1 d . . . . .
H9 H 0.366237 0.706449 0.320155 0.057 Uiso 1 1 calc R . . . .
C23 C 0.91904(16) 0.58477(19) 0.33232(9) 0.0512(4) Uani 1 1 d . . . . .
C13 C 0.81750(18) 0.6572(2) 0.43687(9) 0.0544(4) Uani 1 1 d . . . . .
H13 H 0.901764 0.655896 0.466980 0.065 Uiso 1 1 calc R . . . .
C20 C 0.73251(17) 0.5124(2) 0.14131(9) 0.0548(4) Uani 1 1 d . . . . .
H20 H 0.800573 0.475637 0.122640 0.066 Uiso 1 1 calc R . . . .
C12 C 0.71096(19) 0.6968(2) 0.46574(9) 0.0574(5) Uani 1 1 d . . . . .
H12 H 0.724601 0.718679 0.514825 0.069 Uiso 1 1 calc R . . . .
C19 C 0.61253(18) 0.5457(2) 0.09437(9) 0.0577(5) Uani 1 1 d . . . . .
H19 H 0.602908 0.535980 0.044484 0.069 Uiso 1 1 calc R . . . .
C25 C 0.9713(2) 0.7206(2) 0.30673(13) 0.0703(6) Uani 1 1 d . . . . .
H25A H 0.903075 0.763546 0.270511 0.106 Uiso 1 1 calc GR . . . .
H25B H 1.045812 0.700644 0.286368 0.106 Uiso 1 1 calc GR . . . .
H25C H 0.997770 0.782474 0.347297 0.106 Uiso 1 1 calc GR . . . .
C22 C 0.87458(17) 0.4875(2) 0.26741(10) 0.0554(4) Uani 1 1 d . . . . .
H22A H 0.945176 0.480152 0.241811 0.066 Uiso 1 1 calc R . . . .
H22B H 0.860070 0.395623 0.285277 0.066 Uiso 1 1 calc R . . . .
C24 C 1.0294(2) 0.5114(3) 0.38704(12) 0.0798(7) Uani 1 1 d . . . . .
H24A H 1.064418 0.573303 0.426590 0.120 Uiso 1 1 calc GR . . . .
H24B H 1.098337 0.485021 0.363526 0.120 Uiso 1 1 calc GR . . . .
H24C H 0.994645 0.429839 0.405306 0.120 Uiso 1 1 calc GR . . . .
C1 C -0.1803(2) 0.8146(3) 0.04975(17) 0.0937(8) Uani 1 1 d . . . . .
H1A H -0.265390 0.800650 0.017834 0.141 Uiso 1 1 calc GR . . . .
H1B H -0.138169 0.893512 0.033629 0.141 Uiso 1 1 calc GR . . . .
H1C H -0.190821 0.830954 0.098224 0.141 Uiso 1 1 calc GR . . . .

loop_
_atom_site_aniso_label
_atom_site_aniso_U_11
_atom_site_aniso_U_22
_atom_site_aniso_U_33
_atom_site_aniso_U_23
_atom_site_aniso_U_13
_atom_site_aniso_U_12
O1 0.0481(7) 0.0685(8) 0.0681(8) 0.0046(6) 0.0021(6) 0.0064(6)
C17 0.0452(8) 0.0383(8) 0.0418(8) 0.0001(6) 0.0087(6) -0.0009(6)
C16 0.0445(8) 0.0363(7) 0.0404(8) -0.0004(6) 0.0091(6) 0.0001(6)
C15 0.0481(8) 0.0357(7) 0.0388(8) 0.0009(6) 0.0092(6) -0.0003(6)
C14 0.0515(9) 0.0409(8) 0.0418(8) 0.0027(6) 0.0080(7) 0.0006(7)
C10 0.0510(9) 0.0427(8) 0.0408(8) 0.0000(6) 0.0121(7) -0.0006(7)
C5 0.0453(8) 0.0443(8) 0.0456(8) 0.0020(7) 0.0119(7) 0.0008(6)
C3 0.0521(9) 0.0476(9) 0.0595(10) 0.0025(8) 0.0172(8) 0.0092(7)
C18 0.0520(9) 0.0561(10) 0.0428(8) -0.0022(7) 0.0048(7) -0.0003(7)
C8 0.0436(8) 0.0409(8) 0.0468(8) 0.0015(6) 0.0094(6) 0.0002(6)
C4 0.0497(9) 0.0468(9) 0.0517(9) -0.0021(7) 0.0141(7) 0.0000(7)
C6 0.0506(9) 0.0418(9) 0.0626(10) 0.0015(7) 0.0070(8) 0.0033(7)
C21 0.0477(9) 0.0438(8) 0.0467(8) -0.0060(7) 0.0104(7) 0.0014(7)
C7 0.0522(9) 0.0468(9) 0.0599(10) -0.0017(8) 0.0079(8) -0.0038(7)
C11 0.0629(10) 0.0548(10) 0.0426(9) -0.0031(7) 0.0185(8) 0.0003(8)
C2 0.0417(8) 0.0562(10) 0.0478(9) 0.0083(7) 0.0108(7) 0.0020(7)
C9 0.0475(9) 0.0488(9) 0.0489(9) -0.0005(7) 0.0153(7) 0.0023(7)
C23 0.0463(9) 0.0542(10) 0.0508(9) -0.0033(7) 0.0060(7) 0.0046(7)
C13 0.0562(10) 0.0606(10) 0.0429(9) 0.0008(8) 0.0038(7) -0.0027(8)
C20 0.0539(10) 0.0630(11) 0.0500(9) -0.0116(8) 0.0171(8) 0.0021(8)
C12 0.0710(11) 0.0627(11) 0.0378(8) -0.0036(7) 0.0109(8) -0.0032(9)
C19 0.0608(10) 0.0735(12) 0.0390(8) -0.0096(8) 0.0117(8) -0.0038(9)
C25 0.0661(12) 0.0696(13) 0.0819(14) -0.0085(10) 0.0305(10) -0.0122(10)
C22 0.0514(9) 0.0558(10) 0.0574(10) -0.0075(8) 0.0094(8) 0.0115(8)
C24 0.0637(12) 0.0990(17) 0.0678(13) -0.0075(12) -0.0036(10) 0.0254(12)
C1 0.0599(13) 0.0800(16) 0.127(2) 0.0073(15) -0.0091(13) 0.0197(11)

loop_
_atom_type_symbol
_atom_type_description
_atom_type_scat_dispersion_real
_atom_type_scat_dispersion_imag
_atom_type_scat_source
C C 0.0181 0.0091 'International Tables Vol C Tables 4.2.6.8 and 6.1.1.4'
H H 0.0000 0.0000 'International Tables Vol C Tables 4.2.6.8 and 6.1.1.4'
O O 0.0492 0.0322 'International Tables Vol C Tables 4.2.6.8 and 6.1.1.4'

loop_
_geom_angle_atom_site_label_1
_geom_angle_atom_site_label_2
_geom_angle_atom_site_label_3
_geom_angle
_geom_angle_site_symmetry_1
_geom_angle_site_symmetry_3
_geom_angle_publ_flag
C2 O1 C1 117.28(16) . . ?
C16 C17 C8 119.26(13) . . ?
C18 C17 C16 118.12(14) . . ?
C18 C17 C8 122.61(14) . . ?
C17 C16 C15 120.57(14) . . ?
C21 C16 C17 120.01(14) . . ?
C21 C16 C15 119.42(14) . . ?
C14 C15 C16 121.31(14) . . ?
C10 C15 C16 118.65(14) . . ?
C10 C15 C14 119.95(14) . . ?
C15 C14 C23 119.96(13) . . ?
C13 C14 C15 118.29(15) . . ?
C13 C14 C23 121.60(15) . . ?
C15 C10 C9 119.10(14) . . ?
C11 C10 C15 119.21(15) . . ?
C11 C10 C9 121.69(15) . . ?
C4 C5 C8 121.21(14) . . ?
C4 C5 C6 117.37(15) . . ?
C6 C5 C8 121.39(14) . . ?
C4 C3 H3 120.1 . . ?
C2 C3 H3 120.1 . . ?
C2 C3 C4 119.79(15) . . ?
C17 C18 H18 119.7 . . ?
C19 C18 C17 120.65(15) . . ?
C19 C18 H18 119.7 . . ?
C17 C8 C5 120.79(13) . . ?
C9 C8 C17 118.96(14) . . ?
C9 C8 C5 120.23(14) . . ?
C5 C4 H4 119.2 . . ?
C3 C4 C5 121.69(16) . . ?
C3 C4 H4 119.2 . . ?
C5 C6 H6 119.2 . . ?
C7 C6 C5 121.51(16) . . ?
C7 C6 H6 119.2 . . ?
C16 C21 C22 118.18(14) . . ?
C20 C21 C16 119.49(15) . . ?
C20 C21 C22 122.17(15) . . ?
C6 C7 H7 120.0 . . ?
C6 C7 C2 120.01(16) . . ?
C2 C7 H7 120.0 . . ?
C10 C11 H11 119.8 . . ?
C12 C11 C10 120.37(16) . . ?
C12 C11 H11 119.8 . . ?
O1 C2 C3 125.28(15) . . ?
O1 C2 C7 115.12(15) . . ?
C3 C2 C7 119.59(15) . . ?
C10 C9 H9 118.4 . . ?
C8 C9 C10 123.14(15) . . ?
C8 C9 H9 118.4 . . ?
C14 C23 C25 108.22(14) . . ?
C14 C23 C24 112.18(15) . . ?
C22 C23 C14 109.50(14) . . ?
C22 C23 C25 109.36(16) . . ?
C22 C23 C24 107.68(15) . . ?
C24 C23 C25 109.87(17) . . ?
C14 C13 H13 119.1 . . ?
C14 C13 C12 121.81(16) . . ?
C12 C13 H13 119.1 . . ?
C21 C20 H20 119.6 . . ?
C21 C20 C19 120.71(16) . . ?
C19 C20 H20 119.6 . . ?
C11 C12 C13 120.29(15) . . ?
C11 C12 H12 119.9 . . ?
C13 C12 H12 119.9 . . ?
C18 C19 C20 120.54(15) . . ?
C18 C19 H19 119.7 . . ?
C20 C19 H19 119.7 . . ?
C23 C25 H25A 109.5 . . ?
C23 C25 H25B 109.5 . . ?
C23 C25 H25C 109.5 . . ?
H25A C25 H25B 109.5 . . ?
H25A C25 H25C 109.5 . . ?
H25B C25 H25C 109.5 . . ?
C21 C22 C23 114.27(14) . . ?
C21 C22 H22A 108.7 . . ?
C21 C22 H22B 108.7 . . ?
C23 C22 H22A 108.7 . . ?
C23 C22 H22B 108.7 . . ?
H22A C22 H22B 107.6 . . ?
C23 C24 H24A 109.5 . . ?
C23 C24 H24B 109.5 . . ?
C23 C24 H24C 109.5 . . ?
H24A C24 H24B 109.5 . . ?
H24A C24 H24C 109.5 . . ?
H24B C24 H24C 109.5 . . ?
O1 C1 H1A 109.5 . . ?
O1 C1 H1B 109.5 . . ?
O1 C1 H1C 109.5 . . ?
H1A C1 H1B 109.5 . . ?
H1A C1 H1C 109.5 . . ?
H1B C1 H1C 109.5 . . ?

loop_
_geom_bond_atom_site_label_1
_geom_bond_atom_site_label_2
_geom_bond_distance
_geom_bond_site_symmetry_2
_geom_bond_publ_flag
O1 C2 1.3706(19) . ?
O1 C1 1.421(3) . ?
C17 C16 1.413(2) . ?
C17 C18 1.412(2) . ?
C17 C8 1.453(2) . ?
C16 C15 1.449(2) . ?
C16 C21 1.413(2) . ?
C15 C14 1.421(2) . ?
C15 C10 1.415(2) . ?
C14 C23 1.528(2) . ?
C14 C13 1.382(2) . ?
C10 C11 1.409(2) . ?
C10 C9 1.428(2) . ?
C5 C8 1.488(2) . ?
C5 C4 1.389(2) . ?
C5 C6 1.395(2) . ?
C3 H3 0.9300 . ?
C3 C4 1.385(2) . ?
C3 C2 1.378(2) . ?
C18 H18 0.9300 . ?
C18 C19 1.369(2) . ?
C8 C9 1.363(2) . ?
C4 H4 0.9300 . ?
C6 H6 0.9300 . ?
C6 C7 1.375(2) . ?
C21 C20 1.371(2) . ?
C21 C22 1.499(2) . ?
C7 H7 0.9300 . ?
C7 C2 1.390(2) . ?
C11 H11 0.9300 . ?
C11 C12 1.366(3) . ?
C9 H9 0.9300 . ?
C23 C25 1.534(3) . ?
C23 C22 1.528(2) . ?
C23 C24 1.531(2) . ?
C13 H13 0.9300 . ?
C13 C12 1.395(3) . ?
C20 H20 0.9300 . ?
C20 C19 1.394(2) . ?
C12 H12 0.9300 . ?
C19 H19 0.9300 . ?
C25 H25A 0.9600 . ?
C25 H25B 0.9600 . ?
C25 H25C 0.9600 . ?
C22 H22A 0.9700 . ?
C22 H22B 0.9700 . ?
C24 H24A 0.9600 . ?
C24 H24B 0.9600 . ?
C24 H24C 0.9600 . ?
C1 H1A 0.9600 . ?
C1 H1B 0.9600 . ?
C1 H1C 0.9600 . ?

loop_
_geom_torsion_atom_site_label_1
_geom_torsion_atom_site_label_2
_geom_torsion_atom_site_label_3
_geom_torsion_atom_site_label_4
_geom_torsion
_geom_torsion_site_symmetry_1
_geom_torsion_site_symmetry_2
_geom_torsion_site_symmetry_3
_geom_torsion_site_symmetry_4
_geom_torsion_publ_flag
C17 C16 C15 C14 -171.79(14) . . . . ?
C17 C16 C15 C10 4.8(2) . . . . ?
C17 C16 C21 C20 6.4(2) . . . . ?
C17 C16 C21 C22 -169.11(15) . . . . ?
C17 C18 C19 C20 2.0(3) . . . . ?
C17 C8 C9 C10 1.5(2) . . . . ?
C16 C17 C18 C19 3.7(3) . . . . ?
C16 C17 C8 C5 -174.81(14) . . . . ?
C16 C17 C8 C9 3.4(2) . . . . ?
C16 C15 C14 C23 2.7(2) . . . . ?
C16 C15 C14 C13 178.38(15) . . . . ?
C16 C15 C10 C11 179.99(14) . . . . ?
C16 C15 C10 C9 0.0(2) . . . . ?
C16 C21 C20 C19 -0.6(3) . . . . ?
C16 C21 C22 C23 -39.9(2) . . . . ?
C15 C16 C21 C20 -174.19(15) . . . . ?
C15 C16 C21 C22 10.3(2) . . . . ?
C15 C14 C23 C25 88.77(18) . . . . ?
C15 C14 C23 C22 -30.4(2) . . . . ?
C15 C14 C23 C24 -149.86(17) . . . . ?
C15 C14 C13 C12 0.8(3) . . . . ?
C15 C10 C11 C12 2.3(3) . . . . ?
C15 C10 C9 C8 -3.2(2) . . . . ?
C14 C15 C10 C11 -3.3(2) . . . . ?
C14 C15 C10 C9 176.67(14) . . . . ?
C14 C23 C22 C21 47.7(2) . . . . ?
C14 C13 C12 C11 -1.9(3) . . . . ?
C10 C15 C14 C23 -173.86(15) . . . . ?
C10 C15 C14 C13 1.8(2) . . . . ?
C10 C11 C12 C13 0.3(3) . . . . ?
C5 C8 C9 C10 179.73(14) . . . . ?
C5 C6 C7 C2 0.2(3) . . . . ?
C18 C17 C16 C15 172.71(14) . . . . ?
C18 C17 C16 C21 -7.9(2) . . . . ?
C18 C17 C8 C5 5.9(2) . . . . ?
C18 C17 C8 C9 -175.83(15) . . . . ?
C8 C17 C16 C15 -6.6(2) . . . . ?
C8 C17 C16 C21 172.87(14) . . . . ?
C8 C17 C18 C19 -177.04(16) . . . . ?
C8 C5 C4 C3 180.00(15) . . . . ?
C8 C5 C6 C7 179.55(16) . . . . ?
C4 C5 C8 C17 -126.31(17) . . . . ?
C4 C5 C8 C9 55.5(2) . . . . ?
C4 C5 C6 C7 1.7(3) . . . . ?
C4 C3 C2 O1 -177.45(15) . . . . ?
C4 C3 C2 C7 1.3(3) . . . . ?
C6 C5 C8 C17 55.9(2) . . . . ?
C6 C5 C8 C9 -122.32(18) . . . . ?
C6 C5 C4 C3 -2.1(2) . . . . ?
C6 C7 C2 O1 177.13(16) . . . . ?
C6 C7 C2 C3 -1.8(3) . . . . ?
C21 C16 C15 C14 8.8(2) . . . . ?
C21 C16 C15 C10 -174.59(14) . . . . ?
C21 C20 C19 C18 -3.6(3) . . . . ?
C11 C10 C9 C8 176.80(16) . . . . ?
C2 C3 C4 C5 0.7(3) . . . . ?
C9 C10 C11 C12 -177.72(16) . . . . ?
C23 C14 C13 C12 176.41(16) . . . . ?
C13 C14 C23 C25 -86.7(2) . . . . ?
C13 C14 C23 C22 154.13(16) . . . . ?
C13 C14 C23 C24 34.6(2) . . . . ?
C20 C21 C22 C23 144.76(17) . . . . ?
C25 C23 C22 C21 -70.7(2) . . . . ?
C22 C21 C20 C19 174.72(17) . . . . ?
C24 C23 C22 C21 169.91(16) . . . . ?
C1 O1 C2 C3 -6.9(3) . . . . ?
C1 O1 C2 C7 174.25(19) . . . . ?
